data_4104199
loop_
_publ_author_name
'Jie-Peng Zhang'
'Xiao-Ming Chen'

_publ_section_title
;
 Optimized Acetylene/Carbon Dioxide Sorption in a Dynamic Porous Crystal
;
_journal_name_full 'Journal of the American Chemical Society'
_journal_page_first 5516
_journal_page_last 5521
_journal_paper_doi 10.1021/ja8089872
_journal_volume 131
_journal_year 2009
_chemical_formula_sum 'C6.08 H10 Cu N3 O0.15'
_chemical_formula_weight 191.07
_chemical_name_systematic
; 
 ? 
;
_space_group_IT_number 148
_symmetry_cell_setting trigonal
_symmetry_space_group_name_Hall '-R 3'
_symmetry_space_group_name_H-M 'R -3 :H'
_atom_sites_solution_hydrogens geom
_atom_sites_solution_primary direct
_atom_sites_solution_secondary difmap
_audit_creation_method SHELXL-97
_cell_angle_alpha 90.00
_cell_angle_beta 90.00
_cell_angle_gamma 120.00
_cell_formula_units_Z 18
_cell_length_a 19.7013(12)
_cell_length_b 19.7013(12)
_cell_length_c 14.1981(9)
_cell_measurement_temperature 195(2)
_cell_volume 4772.6(5)
_computing_structure_refinement 'SHELXL-97 (Sheldrick, 1997)'
_computing_structure_solution 'SHELXS-97 (Sheldrick, 1990)'
_diffrn_ambient_temperature 195(2)
_diffrn_measured_fraction_theta_full 0.994
_diffrn_measured_fraction_theta_max 0.994
_diffrn_measurement_device_type CCD
_diffrn_measurement_method '/w can'
_diffrn_radiation_monochromator graphite
_diffrn_radiation_source 'fine-focus sealed tube'
_diffrn_radiation_type MoK\a
_diffrn_radiation_wavelength 0.71073
_diffrn_reflns_av_R_equivalents 0.0438
_diffrn_reflns_av_sigmaI/netI 0.0585
_diffrn_reflns_limit_h_max 24
_diffrn_reflns_limit_h_min -14
_diffrn_reflns_limit_k_max 20
_diffrn_reflns_limit_k_min -23
_diffrn_reflns_limit_l_max 17
_diffrn_reflns_limit_l_min -15
_diffrn_reflns_number 5531
_diffrn_reflns_theta_full 25.99
_diffrn_reflns_theta_max 25.99
_diffrn_reflns_theta_min 1.87
_exptl_absorpt_coefficient_mu 2.006
_exptl_absorpt_correction_T_max 0.7140
_exptl_absorpt_correction_T_min 0.6897
_exptl_absorpt_correction_type multi-scan
_exptl_absorpt_process_details SADABS
_exptl_crystal_colour colorless
_exptl_crystal_density_diffrn 1.197
_exptl_crystal_density_method 'not measured'
_exptl_crystal_description block
_exptl_crystal_F_000 1758
_exptl_crystal_size_max 0.20
_exptl_crystal_size_mid 0.19
_exptl_crystal_size_min 0.18
_refine_diff_density_max 0.619
_refine_diff_density_min -0.316
_refine_diff_density_rms 0.073
_refine_ls_extinction_method none
_refine_ls_goodness_of_fit_ref 1.020
_refine_ls_hydrogen_treatment constr
_refine_ls_matrix_type full
_refine_ls_number_parameters 104
_refine_ls_number_reflns 2075
_refine_ls_number_restraints 3
_refine_ls_restrained_S_all 1.020
_refine_ls_R_factor_all 0.0536
_refine_ls_R_factor_gt 0.0386
_refine_ls_shift/su_max 0.001
_refine_ls_shift/su_mean 0.000
_refine_ls_structure_factor_coef Fsqd
_refine_ls_weighting_details 'calc w=1/[\s^2^(Fo^2^)+(0.0301P)^2^+5.8030P] where P=(Fo^2^+2Fc^2^)/3'
_refine_ls_weighting_scheme calc
_refine_ls_wR_factor_gt 0.0856
_refine_ls_wR_factor_ref 0.0936
_reflns_number_gt 1637
_reflns_number_total 2075
_reflns_threshold_expression >2sigma(I)
_cod_data_source_file ja8089872_si_013.cif
_cod_data_source_block MAF-2-CO2-0.08
_cod_original_cell_volume 4772.5(5)
_cod_original_sg_symbol_H-M R-3
_cod_database_code 4104199

loop_
_symmetry_equiv_pos_as_xyz
'x, y, z'
'-y, x-y, z'
'-x+y, -x, z'
'x+2/3, y+1/3, z+1/3'
'-y+2/3, x-y+1/3, z+1/3'
'-x+y+2/3, -x+1/3, z+1/3'
'x+1/3, y+2/3, z+2/3'
'-y+1/3, x-y+2/3, z+2/3'
'-x+y+1/3, -x+2/3, z+2/3'
'-x, -y, -z'
'y, -x+y, -z'
'x-y, x, -z'
'-x+2/3, -y+1/3, -z+1/3'
'y+2/3, -x+y+1/3, -z+1/3'
'x-y+2/3, x+1/3, -z+1/3'
'-x+1/3, -y+2/3, -z+2/3'
'y+1/3, -x+y+2/3, -z+2/3'
'x-y+1/3, x+2/3, -z+2/3'

loop_
_atom_site_label
_atom_site_type_symbol
_atom_site_fract_x
_atom_site_fract_y
_atom_site_fract_z
_atom_site_U_iso_or_equiv
_atom_site_adp_type
_atom_site_occupancy
_atom_site_symmetry_multiplicity
_atom_site_calc_flag
_atom_site_refinement_flags
Cu1 Cu 0.41515(2) 0.45188(2) 0.56189(2) 0.03345(15) Uani 1 1 d .
N1 N 0.50562(14) 0.54742(14) 0.61239(17) 0.0354(6) Uani 1 1 d .
N2 N 0.57445(14) 0.58539(14) 0.56122(17) 0.0351(6) Uani 1 1 d .
N3 N 0.58856(15) 0.65539(14) 0.68963(17) 0.0334(6) Uani 1 1 d .
C1 C 0.51721(18) 0.59110(18) 0.6888(2) 0.0361(7) Uani 1 1 d .
C2 C 0.4579(2) 0.5702(2) 0.7659(3) 0.0627(12) Uani 1 1 d .
H2A H 0.4100 0.5208 0.7486 0.075 Uiso 1 1 calc R
H2B H 0.4790 0.5603 0.8243 0.075 Uiso 1 1 calc R
C3 C 0.4359(3) 0.6298(3) 0.7859(5) 0.125(3) Uani 1 1 d .
H3A H 0.3991 0.6125 0.8387 0.187 Uiso 1 1 calc R
H3B H 0.4112 0.6373 0.7301 0.187 Uiso 1 1 calc R
H3C H 0.4829 0.6794 0.8021 0.187 Uiso 1 1 calc R
C4 C 0.62198(17) 0.64942(17) 0.6094(2) 0.0332(7) Uani 1 1 d .
C5 C 0.7026(2) 0.7074(2) 0.5795(3) 0.0534(10) Uani 1 1 d .
H5A H 0.7065 0.7593 0.5727 0.064 Uiso 1 1 calc R
H5B H 0.7129 0.6921 0.5171 0.064 Uiso 1 1 calc R
C6 C 0.7642(2) 0.7145(3) 0.6475(4) 0.0935(17) Uani 1 1 d .
H6A H 0.8160 0.7540 0.6246 0.140 Uiso 1 1 calc R
H6B H 0.7619 0.6638 0.6530 0.140 Uiso 1 1 calc R
H6C H 0.7548 0.7303 0.7094 0.140 Uiso 1 1 calc R
O1 O 0.567(6) 0.396(5) 0.611(6) 0.22(4) Uiso 0.076(7) 1 d PD
O2 O 0.626(4) 0.485(4) 0.733(5) 0.16(3) Uiso 0.076(7) 1 d PD
C7 C 0.598(5) 0.439(4) 0.674(6) 0.12(3) Uiso 0.076(7) 1 d PD

loop_
_atom_site_aniso_label
_atom_site_aniso_U_11
_atom_site_aniso_U_22
_atom_site_aniso_U_33
_atom_site_aniso_U_23
_atom_site_aniso_U_13
_atom_site_aniso_U_12
Cu1 0.0302(2) 0.0337(2) 0.0282(2) -0.00351(15) 0.00702(15) 0.00971(17)
N1 0.0318(14) 0.0335(14) 0.0281(14) -0.0076(11) 0.0084(11) 0.0068(12)
N2 0.0295(13) 0.0328(14) 0.0334(14) -0.0052(11) 0.0043(11) 0.0084(11)
N3 0.0377(15) 0.0293(13) 0.0299(14) -0.0058(11) -0.0021(11) 0.0142(12)
C1 0.0401(18) 0.0343(17) 0.0282(17) -0.0056(13) 0.0016(13) 0.0142(15)
C2 0.059(2) 0.057(2) 0.049(2) -0.0201(19) 0.0179(19) 0.012(2)
C3 0.097(4) 0.100(4) 0.165(6) -0.026(4) 0.069(4) 0.040(4)
C4 0.0338(17) 0.0304(16) 0.0316(16) -0.0052(13) -0.0034(13) 0.0132(14)
C5 0.045(2) 0.045(2) 0.050(2) -0.0144(17) 0.0045(17) 0.0066(17)
C6 0.041(2) 0.120(4) 0.095(4) -0.017(3) -0.004(2) 0.022(3)

loop_
_atom_type_symbol
_atom_type_description
_atom_type_scat_dispersion_real
_atom_type_scat_dispersion_imag
_atom_type_scat_source
C C 0.0033 0.0016 'International Tables Vol C Tables 4.2.6.8 and 6.1.1.4'
H H 0.0000 0.0000 'International Tables Vol C Tables 4.2.6.8 and 6.1.1.4'
N N 0.0061 0.0033 'International Tables Vol C Tables 4.2.6.8 and 6.1.1.4'
O O 0.0106 0.0060 'International Tables Vol C Tables 4.2.6.8 and 6.1.1.4'
Cu Cu 0.3201 1.2651 'International Tables Vol C Tables 4.2.6.8 and 6.1.1.4'

loop_
_geom_angle_atom_site_label_1
_geom_angle_atom_site_label_2
_geom_angle_atom_site_label_3
_geom_angle
_geom_angle_site_symmetry_1
_geom_angle_site_symmetry_3
N2 Cu1 N1 118.16(10) 10_666 .
N2 Cu1 N3 125.51(10) 10_666 14_456
N1 Cu1 N3 116.30(10) . 14_456
C1 N1 N2 105.9(2) . .
C1 N1 Cu1 134.0(2) . .
N2 N1 Cu1 119.99(17) . .
C4 N2 N1 106.2(2) . .
C4 N2 Cu1 131.7(2) . 10_666
N1 N2 Cu1 121.84(18) . 10_666
C1 N3 C4 103.7(2) . .
C1 N3 Cu1 129.4(2) . 15_556
C4 N3 Cu1 125.9(2) . 15_556
N1 C1 N3 112.2(3) . .
N1 C1 C2 124.0(3) . .
N3 C1 C2 123.8(3) . .
C3 C2 C1 115.0(4) . .
N2 C4 N3 112.1(3) . .
N2 C4 C5 124.2(3) . .
N3 C4 C5 123.8(3) . .
C4 C5 C6 113.1(3) . .
O2 C7 O1 174(10) . .

loop_
_geom_bond_atom_site_label_1
_geom_bond_atom_site_label_2
_geom_bond_distance
_geom_bond_site_symmetry_2
Cu1 N2 1.946(2) 10_666
Cu1 N1 1.969(2) .
Cu1 N3 1.970(2) 14_456
N1 C1 1.331(4) .
N1 N2 1.383(3) .
N2 C4 1.325(4) .
N2 Cu1 1.946(2) 10_666
N3 C1 1.342(4) .
N3 C4 1.350(4) .
N3 Cu1 1.970(2) 15_556
C1 C2 1.501(4) .
C2 C3 1.467(6) .
C4 C5 1.481(4) .
C5 C6 1.502(6) .
O1 C7 1.158(11) .
O2 C7 1.158(11) .
